data_1509088
loop_
_publ_author_name
'Kataoka, N.'
'Sumiyama, K.'
'Nakamura, Y.'

_publ_section_title
;
 Effect of Ar gas pressure on structure and magnetic properties of
 sputter-deposited Fe-Ag alloys
;
_journal_name_full 'Japanese Journal of Applied Physics'
_journal_page_first 1693
_journal_page_last 1698
_journal_paper_doi 10.1143/JJAP.27.1693
_journal_volume 27
_journal_year 1988
_chemical_formula_sum 'Ag0.3 Fe0.7'
_chemical_name_systematic 'Silver iron (0.3/0.7)'
_space_group_IT_number 229
_symmetry_space_group_name_Hall '-I 4 2 3'
_symmetry_space_group_name_H-M 'I m -3 m'
_cell_angle_alpha 90
_cell_angle_beta 90
_cell_angle_gamma 90
_cell_formula_units_Z 2
_cell_length_a 2.96
_cell_length_b 2.96
_cell_length_c 2.96
_cell_volume 25.934
_citation_journal_id_ASTM JJAPA5
_cod_data_source_file silver0-1_50.cif
_cod_data_source_block Ag0.3Fe0.7
_cod_original_cell_volume 25.93434
_cod_database_code 1509088

loop_
_symmetry_equiv_pos_as_xyz
x,y,z
-y,x,z
-x,-y,z
y,-x,z
x,-y,-z
y,x,-z
-x,y,-z
-y,-x,-z
z,x,y
-x,z,y
-z,-x,y
x,-z,y
z,-x,-y
x,z,-y
-z,x,-y
-x,-z,-y
y,z,x
y,-z,-x
z,y,-x
-y,z,-x
-z,-y,-x
-y,-z,x
z,-y,x
-z,y,x
-x,-y,-z
y,-x,-z
x,y,-z
-y,x,-z
-x,y,z
-y,-x,z
x,-y,z
y,x,z
-z,-x,-y
x,-z,-y
z,x,-y
-x,z,-y
-z,x,y
-x,-z,y
z,-x,y
x,z,y
-y,-z,-x
-y,z,x
-z,-y,x
y,-z,x
z,y,x
y,z,-x
-z,y,-x
z,-y,-x
x+1/2,y+1/2,z+1/2
-y+1/2,x+1/2,z+1/2
-x+1/2,-y+1/2,z+1/2
y+1/2,-x+1/2,z+1/2
x+1/2,-y+1/2,-z+1/2
y+1/2,x+1/2,-z+1/2
-x+1/2,y+1/2,-z+1/2
-y+1/2,-x+1/2,-z+1/2
z+1/2,x+1/2,y+1/2
-x+1/2,z+1/2,y+1/2
-z+1/2,-x+1/2,y+1/2
x+1/2,-z+1/2,y+1/2
z+1/2,-x+1/2,-y+1/2
x+1/2,z+1/2,-y+1/2
-z+1/2,x+1/2,-y+1/2
-x+1/2,-z+1/2,-y+1/2
y+1/2,z+1/2,x+1/2
y+1/2,-z+1/2,-x+1/2
z+1/2,y+1/2,-x+1/2
-y+1/2,z+1/2,-x+1/2
-z+1/2,-y+1/2,-x+1/2
-y+1/2,-z+1/2,x+1/2
z+1/2,-y+1/2,x+1/2
-z+1/2,y+1/2,x+1/2
-x+1/2,-y+1/2,-z+1/2
y+1/2,-x+1/2,-z+1/2
x+1/2,y+1/2,-z+1/2
-y+1/2,x+1/2,-z+1/2
-x+1/2,y+1/2,z+1/2
-y+1/2,-x+1/2,z+1/2
x+1/2,-y+1/2,z+1/2
y+1/2,x+1/2,z+1/2
-z+1/2,-x+1/2,-y+1/2
x+1/2,-z+1/2,-y+1/2
z+1/2,x+1/2,-y+1/2
-x+1/2,z+1/2,-y+1/2
-z+1/2,x+1/2,y+1/2
-x+1/2,-z+1/2,y+1/2
z+1/2,-x+1/2,y+1/2
x+1/2,z+1/2,y+1/2
-y+1/2,-z+1/2,-x+1/2
-y+1/2,z+1/2,x+1/2
-z+1/2,-y+1/2,x+1/2
y+1/2,-z+1/2,x+1/2
z+1/2,y+1/2,x+1/2
y+1/2,z+1/2,-x+1/2
-z+1/2,y+1/2,-x+1/2
z+1/2,-y+1/2,-x+1/2

loop_
_atom_site_label
_atom_site_type_symbol
_atom_site_fract_x
_atom_site_fract_y
_atom_site_fract_z
_atom_site_occupancy
Fe1 Fe 0 0 0 0.7
Ag1 Ag 0 0 0 0.3
